data_1100662
loop_
_publ_author_name
'Akimoto, Toshio'
'Hirayama, Noriaki'

_publ_section_title
;
 Crystal Structure of Ketotifen Fumarate
;
_journal_name_full
;
 Analytical Sciences: X-ray Structure Analysis Online
;
_journal_page_first x25
_journal_page_last x26
_journal_paper_doi 10.2116/analscix.19.x25
_journal_volume 19
_journal_year 2003
_chemical_formula_moiety 'C23 H23 N O5 S'
_chemical_formula_sum 'C23 H23 N O5 S'
_chemical_formula_weight 425.50
_space_group_IT_number 2
_space_group_name_Hall '-P 1'
_space_group_name_H-M_alt 'P -1'
_symmetry_cell_setting triclinic
_symmetry_Int_Tables_number 2
_symmetry_space_group_name_Hall '-P 1'
_symmetry_space_group_name_H-M 'P -1'
_cell_angle_alpha 74.054(2)
_cell_angle_beta 81.034(3)
_cell_angle_gamma 88.4315(7)
_cell_formula_units_Z 4
_cell_length_a 10.0901(6)
_cell_length_b 11.7760(7)
_cell_length_c 18.8200(7)
_cell_measurement_reflns_used 3320
_cell_measurement_temperature 296.1
_cell_measurement_theta_max 67.8
_cell_measurement_theta_min 5.9
_cell_volume 2123.6(2)
_diffrn_detector_area_resol_mean 10.00
_diffrn_measured_fraction_theta_full 0.8826
_diffrn_measured_fraction_theta_max 0.8826
_diffrn_measurement_device_type 'Rigaku RAXIS-RAPID'
_diffrn_measurement_method \w
_diffrn_radiation_type 'Cu K\a'
_diffrn_radiation_wavelength 1.5418
_diffrn_reflns_av_R_equivalents 0.070
_diffrn_reflns_limit_h_max 12
_diffrn_reflns_limit_h_min -12
_diffrn_reflns_limit_k_max 14
_diffrn_reflns_limit_k_min -14
_diffrn_reflns_limit_l_max 22
_diffrn_reflns_limit_l_min -22
_diffrn_reflns_number 22422
_diffrn_reflns_theta_full 68.14
_diffrn_reflns_theta_max 68.14
_exptl_absorpt_coefficient_mu 1.648
_exptl_absorpt_correction_T_max 0.952
_exptl_absorpt_correction_T_min 0.562
_exptl_absorpt_correction_type multi-scan
_exptl_absorpt_process_details
;
    Higashi, T. (1995). Program for Absorption Correction.
    Rigaku Corporation, Tokyo, Japan.
;
_exptl_crystal_colour colorless
_exptl_crystal_density_diffrn 1.331
_exptl_crystal_density_method 'not measured'
_exptl_crystal_description platelet
_exptl_crystal_F_000 896.00
_exptl_crystal_size_max 0.35
_exptl_crystal_size_mid 0.14
_exptl_crystal_size_min 0.03
_refine_diff_density_max 0.77
_refine_diff_density_min -0.40
_refine_ls_extinction_coef ?
_refine_ls_extinction_method none
_refine_ls_goodness_of_fit_ref 0.970
_refine_ls_hydrogen_treatment refall
_refine_ls_number_parameters 593
_refine_ls_number_reflns 3154
_refine_ls_R_factor_gt 0.0680
_refine_ls_shift/su_max 0.0000
_refine_ls_structure_factor_coef Fsqd
_refine_ls_weighting_details 'w = 1/[0.0047Fo^2^ + 1.0000\s(Fo^2^)]/(4Fo^2^)'
_refine_ls_weighting_scheme calc
_refine_ls_wR_factor_ref 0.1720
_reflns_number_gt 3116
_reflns_number_total 6850
_reflns_threshold_expression F^2^>2.0\s(F^2^)
_cod_original_formula_sum 'C23 H23 N O5 S '
_cod_database_code 1100662

loop_
_symmetry_equiv_pos_as_xyz
x,y,z
-x,-y,-z

loop_
_atom_site_label
_atom_site_type_symbol
_atom_site_fract_x
_atom_site_fract_y
_atom_site_fract_z
_atom_site_U_iso_or_equiv
_atom_site_adp_type
_atom_site_occupancy
_atom_site_symmetry_multiplicity
_atom_site_calc_flag
_atom_site_refinement_flags
_atom_site_disorder_assembly
_atom_site_disorder_group
S(101) S 0.7315(2) 0.5950(2) 0.5147(1) 0.0692(8) Uani 1.00 1 d . . .
S(201) S 0.7678(2) 0.1024(2) 0.5163(1) 0.0717(8) Uani 1.00 1 d . . .
O(110) O 0.4727(6) 0.4961(5) 0.6044(3) 0.077(2) Uani 1.00 1 d . . .
O(210) O 0.9698(6) -0.0156(6) 0.6082(4) 0.082(2) Uani 1.00 1 d . . .
O(301) O 0.4271(5) 0.8147(5) 0.9300(3) 0.068(2) Uani 1.00 1 d . . .
O(302) O 0.2477(6) 0.9035(5) 0.8918(4) 0.072(2) Uani 1.00 1 d . . .
O(303) O 0.3916(5) 0.4156(5) 0.8897(3) 0.069(2) Uani 1.00 1 d . . .
O(304) O 0.1966(5) 0.4927(4) 0.8621(3) 0.057(2) Uani 1.00 1 d . . .
O(401) O 0.9154(6) 0.3382(6) 0.9267(4) 0.096(3) Uani 1.00 1 d . . .
O(402) O 1.1134(6) 0.2827(5) 0.8790(3) 0.062(2) Uani 1.00 1 d . . .
O(403) O 1.0092(5) -0.1225(4) 0.8665(3) 0.056(2) Uani 1.00 1 d . . .
O(404) O 0.8089(5) -0.0600(5) 0.9049(3) 0.069(2) Uani 1.00 1 d . . .
N(115) N 0.8574(5) 0.6844(5) 0.8723(3) 0.042(2) Uani 1.00 1 d . . .
N(215) N 0.4532(5) 0.1988(5) 0.8762(3) 0.041(2) Uani 1.00 1 d . . .
C(102) C 0.8596(8) 0.6897(8) 0.5093(4) 0.065(3) Uani 1.00 1 d . . .
C(103) C 0.8411(7) 0.7425(7) 0.5651(4) 0.055(3) Uani 1.00 1 d . . .
C(104) C 0.7205(7) 0.7075(6) 0.6154(4) 0.043(2) Uani 1.00 1 d . . .
C(105) C 0.6490(7) 0.6265(7) 0.5943(4) 0.046(2) Uani 1.00 1 d . . .
C(106) C 0.6709(6) 0.7567(6) 0.6795(4) 0.038(2) Uani 1.00 1 d . . .
C(107) C 0.5316(7) 0.8015(7) 0.6802(4) 0.044(2) Uani 1.00 1 d . . .
C(108) C 0.4235(7) 0.7226(7) 0.6899(4) 0.051(3) Uani 1.00 1 d . . .
C(109) C 0.4540(8) 0.5917(7) 0.7006(4) 0.058(3) Uani 1.00 1 d . . .
C(110) C 0.5234(8) 0.5671(7) 0.6310(5) 0.054(3) Uani 1.00 1 d . . .
C(111) C 0.5046(8) 0.9192(8) 0.6680(5) 0.066(3) Uani 1.00 1 d . . .
C(112) C 0.3736(9) 0.9594(9) 0.6641(5) 0.081(4) Uani 1.00 1 d . . .
C(113) C 0.2719(7) 0.8824(8) 0.6741(5) 0.060(3) Uani 1.00 1 d . . .
C(114) C 0.2942(8) 0.764(1) 0.6866(4) 0.072(3) Uani 1.00 1 d . . .
C(116) C 0.9079(7) 0.6326(6) 0.8091(4) 0.047(2) Uani 1.00 1 d . . .
C(117) C 0.8869(6) 0.7153(6) 0.7345(4) 0.046(2) Uani 1.00 1 d . . .
C(118) C 0.7433(6) 0.7587(6) 0.7330(4) 0.041(2) Uani 1.00 1 d . . .
C(119) C 0.6903(7) 0.8025(7) 0.7997(4) 0.049(2) Uani 1.00 1 d . . .
C(120) C 0.7122(6) 0.7137(7) 0.8722(4) 0.051(2) Uani 1.00 1 d . . .
C(121) C 0.8821(8) 0.6054(7) 0.9451(4) 0.059(3) Uani 1.00 1 d . . .
C(202) C 0.6459(8) 0.2041(8) 0.5107(4) 0.068(3) Uani 1.00 1 d . . .
C(203) C 0.6337(8) 0.2568(7) 0.5670(4) 0.057(3) Uani 1.00 1 d . . .
C(204) C 0.7266(7) 0.2170(7) 0.6171(4) 0.047(2) Uani 1.00 1 d . . .
C(205) C 0.8089(7) 0.1290(7) 0.5966(4) 0.052(2) Uani 1.00 1 d . . .
C(206) C 0.7422(7) 0.2622(6) 0.6817(4) 0.042(2) Uani 1.00 1 d . . .
C(207) C 0.8827(7) 0.2994(7) 0.6823(4) 0.044(2) Uani 1.00 1 d . . .
C(208) C 0.9828(7) 0.2114(7) 0.6920(4) 0.049(2) Uani 1.00 1 d . . .
C(209) C 0.9424(8) 0.0825(7) 0.7034(4) 0.057(3) Uani 1.00 1 d . . .
C(210) C 0.9097(8) 0.0616(8) 0.6339(5) 0.060(3) Uani 1.00 1 d . . .
C(211) C 0.9181(8) 0.4138(8) 0.6706(5) 0.060(3) Uani 1.00 1 d . . .
C(212) C 1.0525(8) 0.4467(8) 0.6674(5) 0.070(3) Uani 1.00 1 d . . .
C(213) C 1.1475(6) 0.3616(7) 0.6777(4) 0.041(2) Uani 1.00 1 d . . .
C(214) C 1.1145(8) 0.2471(9) 0.6894(4) 0.066(3) Uani 1.00 1 d . . .
C(216) C 0.4323(7) 0.1558(7) 0.8108(4) 0.049(2) Uani 1.00 1 d . . .
C(217) C 0.4964(6) 0.2381(7) 0.7377(4) 0.048(2) Uani 1.00 1 d . . .
C(218) C 0.6415(7) 0.2686(6) 0.7362(4) 0.043(2) Uani 1.00 1 d . . .
C(219) C 0.6626(7) 0.3043(7) 0.8050(4) 0.049(2) Uani 1.00 1 d . . .
C(220) C 0.5998(6) 0.2150(7) 0.8761(4) 0.046(2) Uani 1.00 1 d . . .
C(221) C 0.3863(7) 0.1183(7) 0.9481(4) 0.059(3) Uani 1.00 1 d . . .
C(301) C 0.3247(8) 0.8111(7) 0.9048(4) 0.050(3) Uani 1.00 1 d . . .
C(302) C 0.2809(7) 0.7036(7) 0.8887(4) 0.047(2) Uani 1.00 1 d . . .
C(303) C 0.3462(7) 0.6050(7) 0.9006(4) 0.052(3) Uani 1.00 1 d . . .
C(304) C 0.3087(8) 0.4965(6) 0.8826(4) 0.045(2) Uani 1.00 1 d . . .
C(401) C 0.9859(8) 0.2645(8) 0.9087(5) 0.057(3) Uani 1.00 1 d . . .
C(402) C 0.9357(8) 0.1452(7) 0.9158(4) 0.050(3) Uani 1.00 1 d . . .
C(403) C 0.9948(7) 0.0673(6) 0.8848(4) 0.048(2) Uani 1.00 1 d . . .
C(404) C 0.9318(8) -0.0470(7) 0.8874(4) 0.044(2) Uani 1.00 1 d . . .
H(1) H 0.3564(9) 1.0415(9) 0.6542(5) 0.099(4) Uiso 1.00 1 c . . .
H(2) H 0.5756(8) 0.9738(8) 0.6625(5) 0.083(3) Uiso 1.00 1 c . . .
H(3) H 0.1829(7) 0.9104(8) 0.6728(5) 0.076(4) Uiso 1.00 1 c . . .
H(4) H 0.7346(7) 0.8748(7) 0.7955(4) 0.060(3) Uiso 1.00 1 c . . .
H(5) H 0.1994(7) 0.7056(7) 0.8691(4) 0.059(3) Uiso 1.00 1 c . . .
H(6) H 0.4259(7) 0.6031(7) 0.9219(4) 0.063(3) Uiso 1.00 1 c . . .
H(7) H 0.7562(7) 0.3099(7) 0.8055(4) 0.058(3) Uiso 1.00 1 c . . .
H(8) H 0.6231(7) 0.3791(7) 0.8030(4) 0.058(3) Uiso 1.00 1 c . . .
H(9) H 0.6105(6) 0.2430(7) 0.9177(4) 0.057(3) Uiso 1.00 1 c . . .
H(10) H 0.6436(6) 0.1415(7) 0.8802(4) 0.057(3) Uiso 1.00 1 c . . .
H(11) H 0.4936(6) 0.2002(7) 0.6994(4) 0.058(3) Uiso 1.00 1 c . . .
H(12) H 0.4467(6) 0.3089(7) 0.7277(4) 0.058(3) Uiso 1.00 1 c . . .
H(13) H 0.4691(7) 0.0793(7) 0.8162(4) 0.060(3) Uiso 1.00 1 c . . .
H(14) H 0.2217(8) 0.711(1) 0.6929(4) 0.089(4) Uiso 1.00 1 c . . .
H(15) H 0.8515(8) 0.4728(8) 0.6639(5) 0.073(3) Uiso 1.00 1 c . . .
H(16) H 1.0769(8) 0.5274(8) 0.6579(5) 0.086(3) Uiso 1.00 1 c . . .
H(17) H 1.2377(6) 0.3837(7) 0.6769(4) 0.049(3) Uiso 1.00 1 c . . .
H(18) H 1.1825(8) 0.1894(9) 0.6963(4) 0.081(3) Uiso 1.00 1 c . . .
H(19) H 0.5916(8) 0.2230(8) 0.4723(4) 0.085(3) Uiso 1.00 1 c . . .
H(20) H 0.5687(8) 0.3150(7) 0.5723(4) 0.069(3) Uiso 1.00 1 c . . .
H(21) H 0.8516(8) 0.1224(7) 0.9467(4) 0.061(3) Uiso 1.00 1 c . . .
H(22) H 0.3387(7) 0.1518(7) 0.8100(4) 0.060(3) Uiso 1.00 1 c . . .
H(23) H 0.9027(7) 0.7983(7) 0.5702(4) 0.065(3) Uiso 1.00 1 c . . .
H(24) H 0.5967(7) 0.8153(7) 0.8009(4) 0.060(3) Uiso 1.00 1 c . . .
H(25) H 1.0161(8) 0.0341(7) 0.7171(4) 0.068(3) Uiso 1.00 1 c . . .
H(26) H 0.8677(8) 0.0615(7) 0.7422(4) 0.068(3) Uiso 1.00 1 c . . .
H(27) H 0.6629(6) 0.6434(7) 0.8779(4) 0.061(3) Uiso 1.00 1 c . . .
H(28) H 0.6811(6) 0.7459(7) 0.9127(4) 0.061(3) Uiso 1.00 1 c . . .
H(29) H 1.0009(7) 0.6170(6) 0.8084(4) 0.058(3) Uiso 1.00 1 c . . .
H(30) H 0.9061(5) 0.7561(5) 0.8637(3) 0.050(2) Uiso 1.00 1 c . . .
H(31) H 0.9358(8) 0.7042(8) 0.4712(4) 0.077(3) Uiso 1.00 1 c . . .
H(32) H 0.5102(8) 0.5681(7) 0.7380(4) 0.069(3) Uiso 1.00 1 c . . .
H(33) H 0.8601(7) 0.5608(6) 0.8167(4) 0.058(3) Uiso 1.00 1 c . . .
H(34) H 0.9454(6) 0.7817(6) 0.7238(4) 0.057(3) Uiso 1.00 1 c . . .
H(35) H 0.9088(6) 0.6748(6) 0.6971(4) 0.057(3) Uiso 1.00 1 c . . .
H(36) H 0.8528(8) 0.6430(7) 0.9833(4) 0.070(3) Uiso 1.00 1 c . . .
H(37) H 0.8336(8) 0.5332(7) 0.9553(4) 0.069(3) Uiso 1.00 1 c . . .
H(38) H 0.9752(8) 0.5897(7) 0.9436(4) 0.069(3) Uiso 1.00 1 c . . .
H(39) H 0.3722(8) 0.5475(7) 0.7166(4) 0.069(3) Uiso 1.00 1 c . . .
H(40) H 1.0836(7) 0.0840(6) 0.8587(4) 0.058(3) Uiso 1.00 1 c . . .
H(41) H 0.4127(5) 0.2739(5) 0.8705(3) 0.047(2) Uiso 1.00 1 c . . .
H(42) H 0.3993(7) 0.1497(7) 0.9879(4) 0.068(3) Uiso 1.00 1 c . . .
H(43) H 0.2930(7) 0.1130(7) 0.9468(4) 0.068(3) Uiso 1.00 1 c . . .
H(44) H 0.4239(7) 0.0418(7) 0.9555(4) 0.068(3) Uiso 1.00 1 c . . .
H(45) H 0.186(5) 0.894(5) 0.878(3) 0.01(2) Uiso 1.00 1 c . . .
H(47) H 1.120(7) 0.369(7) 0.868(4) 0.07(3) Uiso 1.00 1 c . . .

loop_
_atom_type_symbol
_atom_type_description
_atom_type_scat_dispersion_real
_atom_type_scat_dispersion_imag
_atom_type_scat_source
C C 0.018 0.009
;
International Tables for Crystallography
(1992, Vol. C, Tables 4.2.6.8 and 6.1.1.4)
;
H H 0.000 0.000
;
International Tables for Crystallography
(1992, Vol. C, Table 6.1.1.4)
;
N N 0.031 0.018
;
International Tables for Crystallography
(1992, Vol. C, Tables 4.2.6.8 and 6.1.1.4)
;
O O 0.049 0.032
;
International Tables for Crystallography
(1992, Vol. C, Tables 4.2.6.8 and 6.1.1.4)
;
S S 0.333 0.557
;
International Tables for Crystallography
(1992, Vol. C, Tables 4.2.6.8 and 6.1.1.4)
;
